data_1568247
loop_
_publ_author_name
'Han, Xiao'
'Cheng, Puxin'
'Shi, Rongchao'
'Zheng, Yongshen'
'Qi, Siming'
'Xu, Jialiang'
'Bu, Xian-He'

_publ_section_title
;
 Linear optical afterglow and nonlinear optical harmonic generation from
 chiral tin(IV) halides: the role of lattice distortions.
;
_journal_issue 3
_journal_name_full 'Materials horizons'
_journal_page_first 1005
_journal_page_last 1011
_journal_paper_doi 10.1039/d2mh01429g
_journal_volume 10
_journal_year 2023
_chemical_absolute_configuration R
_chemical_formula_moiety 'Cl6 Sn, 2(C8 H11 F N)'
_chemical_formula_sum 'C16 H22 Cl6 F2 N2 Sn'
_chemical_formula_weight 611.74
_chemical_name_systematic R-FMBA-Sn-Cl
_space_group_crystal_system monoclinic
_space_group_IT_number 4
_space_group_name_Hall 'P 2yb'
_space_group_name_H-M_alt 'P 1 21 1'
_atom_sites_solution_hydrogens geom
_atom_sites_solution_primary dual
_audit_creation_date 2022-02-02
_audit_creation_method
;
Olex2 1.2
(compiled 2018.05.29 svn.r3508 for OlexSys, GUI svn.r5506)
;
_audit_update_record
;
2022-09-16 deposited with the CCDC.	2023-01-05 downloaded from the CCDC.
;
_cell_angle_alpha 90
_cell_angle_beta 110.504(2)
_cell_angle_gamma 90
_cell_formula_units_Z 2
_cell_length_a 12.2505(2)
_cell_length_b 7.16270(10)
_cell_length_c 14.0193(2)
_cell_measurement_reflns_used 8348
_cell_measurement_temperature 100.00(10)
_cell_measurement_theta_max 75.6180
_cell_measurement_theta_min 3.8150
_cell_volume 1152.21(3)
_computing_cell_refinement 'CrysAlisPro 1.171.40.84a (Rigaku OD, 2020)'
_computing_data_collection 'CrysAlisPro 1.171.40.84a (Rigaku OD, 2020)'
_computing_data_reduction 'CrysAlisPro 1.171.40.84a (Rigaku OD, 2020)'
_computing_molecular_graphics 'Olex2 (Dolomanov et al., 2009)'
_computing_publication_material 'Olex2 (Dolomanov et al., 2009)'
_computing_structure_refinement 'ShelXL (Sheldrick, 2015)'
_computing_structure_solution 'ShelXT (Sheldrick, 2015)'
_diffrn_ambient_environment N~2~
_diffrn_ambient_temperature 100.00(10)
_diffrn_detector 'Hybrid Pixel Array Detector'
_diffrn_detector_area_resol_mean 10.0000
_diffrn_measured_fraction_theta_full 1.000
_diffrn_measured_fraction_theta_max 0.981
_diffrn_measurement_details
;
List of Runs (angles in degrees, time in seconds):

  # Type    Start    End  Width  t~exp~   \w     \q     \k     \f   Frames
#--------------------------------------------------------------------------
  1  \w     -6.00  31.00   0.50    0.50    --    0.00  60.00  46.00   74
  2  \w    121.00 148.00   0.50    0.57    --  101.30  60.00  46.00   54
  3  \w     93.00 118.00   0.50    0.57    --  101.30  60.00  46.00   50
  4  \w     16.00 128.00   0.50    0.57    --  101.30 -60.00 -92.00  224
  5  \w     -7.00  47.00   0.50    0.50    --    0.00  77.00 -30.00  108
  6  \w    -34.00  38.00   0.50    0.50    --    0.00  82.00  90.00  144
  7  \w    -72.00  27.00   0.50    0.50    --    0.00 -60.00 -92.00  198
  8  \w    -35.00  37.00   0.50    0.50    --    0.00  82.00-120.00  144
  9  \w     -6.00  45.00   0.50    0.50    --    0.00  57.00 150.00  102
 10  \w     75.00 156.00   0.50    0.57    --  101.30  57.00-180.00  162
 11  \w     12.00 137.00   0.50    0.57    --  101.30 -82.00 -90.00  250
 12  \w     66.00 143.00   0.50    0.57    --  101.30  19.00-180.00  154
 13  \w     32.00 137.00   0.50    0.57    --  101.30 -19.00  60.00  210
 14  \w     77.00 175.00   0.50    0.57    --  101.30  38.00  90.00  196
 15  \w    121.00 146.00   0.50    0.57    --  101.30  82.00-120.00   50
 16  \w     74.00 118.00   0.50    0.57    --  101.30  57.00 150.00   88
 17  \w    137.00 162.00   0.50    0.57    --  101.30  57.00 150.00   50
 18  \w     81.00 111.00   0.50    0.57    --  101.30  38.00 120.00   60
 19  \w     82.00 186.00   0.50    0.57    --  101.30  82.00-180.00  208
 20  \w    153.00 188.00   0.50    0.57    --  101.30  38.00 120.00   70
 21  \w    162.00 187.00   0.50    0.57    --  101.30  57.00-180.00   50
 22  \w    166.00 191.00   0.50    0.57    --  101.30  19.00-180.00   50
 23  \w     13.00 127.00   0.50    0.57    --  101.30 -38.00  90.00  228
;
_diffrn_measurement_device 'four-circle diffractometer'
_diffrn_measurement_device_type 'XtaLAB AFC12 (RINC): Kappa single'
_diffrn_measurement_method '\w scans'
_diffrn_orient_matrix_type 'CrysAlisPro convention (1999,Acta A55,543-557)'
_diffrn_orient_matrix_UB_11 -0.0088255000
_diffrn_orient_matrix_UB_12 -0.1400999000
_diffrn_orient_matrix_UB_13 0.0804517000
_diffrn_orient_matrix_UB_21 0.1223199000
_diffrn_orient_matrix_UB_22 0.0583932000
_diffrn_orient_matrix_UB_23 0.0717355000
_diffrn_orient_matrix_UB_31 -0.0549006000
_diffrn_orient_matrix_UB_32 0.1522368000
_diffrn_orient_matrix_UB_33 0.0462672000
_diffrn_radiation_monochromator mirror
_diffrn_radiation_probe x-ray
_diffrn_radiation_type CuK\a
_diffrn_radiation_wavelength 1.54184
_diffrn_reflns_av_R_equivalents 0.0385
_diffrn_reflns_av_unetI/netI 0.0403
_diffrn_reflns_Laue_measured_fraction_full 1.000
_diffrn_reflns_Laue_measured_fraction_max 0.981
_diffrn_reflns_limit_h_max 13
_diffrn_reflns_limit_h_min -15
_diffrn_reflns_limit_k_max 8
_diffrn_reflns_limit_k_min -8
_diffrn_reflns_limit_l_max 17
_diffrn_reflns_limit_l_min -17
_diffrn_reflns_number 11681
_diffrn_reflns_point_group_measured_fraction_full 0.998
_diffrn_reflns_point_group_measured_fraction_max 0.961
_diffrn_reflns_theta_full 67.684
_diffrn_reflns_theta_max 75.754
_diffrn_reflns_theta_min 3.852
_diffrn_source 'Rotating-anode X-ray tube (dual wavelength)'
_diffrn_source_type 'Rigaku (Cu) X-ray DW Source'
_exptl_absorpt_coefficient_mu 15.420
_exptl_absorpt_correction_T_max 1.00000
_exptl_absorpt_correction_T_min 0.30539
_exptl_absorpt_correction_type multi-scan
_exptl_absorpt_process_details
;
CrysAlisPro 1.171.40.84a (Rigaku Oxford Diffraction, 2020)
Empirical absorption correction using spherical harmonics,
implemented in SCALE3 ABSPACK scaling algorithm.
;
_exptl_crystal_colour 'metallic light colourless'
_exptl_crystal_colour_lustre metallic
_exptl_crystal_colour_modifier light
_exptl_crystal_colour_primary colourless
_exptl_crystal_density_diffrn 1.763
_exptl_crystal_description plate
_exptl_crystal_F_000 604
_exptl_crystal_size_max 0.5
_exptl_crystal_size_mid 0.4
_exptl_crystal_size_min 0.3
_refine_diff_density_max 1.435
_refine_diff_density_min -2.044
_refine_diff_density_rms 0.144
_refine_ls_abs_structure_details
;
 Flack x determined using 1951 quotients [(I+)-(I-)]/[(I+)+(I-)]
 (Parsons and Flack (2004), Acta Cryst. A60, s61).
;
_refine_ls_abs_structure_Flack -0.016(6)
_refine_ls_extinction_method none
_refine_ls_goodness_of_fit_ref 1.054
_refine_ls_hydrogen_treatment constr
_refine_ls_matrix_type full
_refine_ls_number_parameters 248
_refine_ls_number_reflns 4590
_refine_ls_number_restraints 1
_refine_ls_restrained_S_all 1.054
_refine_ls_R_factor_all 0.0417
_refine_ls_R_factor_gt 0.0412
_refine_ls_shift/su_max 0.001
_refine_ls_shift/su_mean 0.000
_refine_ls_structure_factor_coef Fsqd
_refine_ls_weighting_details 'w=1/[\s^2^(Fo^2^)+(0.0869P)^2^] where P=(Fo^2^+2Fc^2^)/3'
_refine_ls_weighting_scheme calc
_refine_ls_wR_factor_gt 0.1098
_refine_ls_wR_factor_ref 0.1101
_reflns_Friedel_coverage 0.807
_reflns_Friedel_fraction_full 0.997
_reflns_Friedel_fraction_max 0.937
_reflns_number_gt 4482
_reflns_number_total 4590
_reflns_threshold_expression 'I > 2\s(I)'
_cod_data_source_file d2mh01429g2.cif
_cod_data_source_block r-fmba-sn-cl
_cod_depositor_comments 'Adding full bibliography for 1568244--1568249.cif.'
_cod_database_code 1568247
_shelxl_version_number 2013-4
_shelx_space_group_comment
;
The symmetry employed for this shelxl refinement is uniquely defined
by the following loop, which should always be used as a source of
symmetry information in preference to the above space-group names.
They are only intended as comments.
;
_shelx_estimated_absorpt_t_max 0.090
_shelx_estimated_absorpt_t_min 0.048
_reflns_odcompleteness_completeness 99.96
_reflns_odcompleteness_iscentric 1
_reflns_odcompleteness_theta 66.97
_olex2_refinement_description
;
1. Fixed Uiso
 At 1.2 times of:
  All C(H) groups, All C(H,H,H) groups
 At 1.5 times of:
  All N(H,H,H) groups
2.a Ternary CH refined with riding coordinates:
 C7(H7), C16(H16)
2.b Aromatic/amide H refined with riding coordinates:
 C3(H3), C4(H4), C14(H14), C12(H12), C1(H1), C11(H11), C6(H6), C15(H15)
2.c Idealised Me refined as rotating group:
 N1(H1A,H1B,H1C), N2(H2A,H2B,H2C), C17(H17A,H17B,H17C), C8(H8A,H8B,H8C)
;
_olex2_submission_special_instructions 'No special instructions were received'
_oxdiff_exptl_absorpt_empirical_details
;
Empirical correction (ABSPACK) includes:
- Absorption correction using spherical harmonics
- Frame scaling
;
_oxdiff_exptl_absorpt_empirical_full_max 4.250
_oxdiff_exptl_absorpt_empirical_full_min 0.606

loop_
_space_group_symop_operation_xyz
'x, y, z'
'-x, y+1/2, -z'

loop_
_atom_site_label
_atom_site_type_symbol
_atom_site_fract_x
_atom_site_fract_y
_atom_site_fract_z
_atom_site_U_iso_or_equiv
_atom_site_adp_type
_atom_site_occupancy
_atom_site_site_symmetry_order
_atom_site_calc_flag
_atom_site_refinement_flags_posn
_atom_site_refinement_flags_adp
_atom_site_refinement_flags_occupancy
_atom_site_disorder_assembly
_atom_site_disorder_group
Sn1 Sn 0.73621(3) 0.21800(5) 0.49923(2) 0.01404(15) Uani 1 1 d . . . . .
Cl5 Cl 0.80550(15) 0.4814(2) 0.42273(13) 0.0191(3) Uani 1 1 d . . . . .
Cl3 Cl 0.83005(14) 0.0012(2) 0.41883(13) 0.0182(3) Uani 1 1 d . . . . .
Cl1 Cl 0.55791(12) 0.2034(3) 0.35233(9) 0.0181(3) Uani 1 1 d . . . . .
Cl6 Cl 0.65029(15) 0.4449(2) 0.57837(13) 0.0180(3) Uani 1 1 d . . . . .
Cl4 Cl 0.91924(12) 0.2284(3) 0.64310(10) 0.0218(3) Uani 1 1 d . . . . .
Cl2 Cl 0.67150(15) -0.0401(2) 0.57560(13) 0.0203(4) Uani 1 1 d . . . . .
N1 N 0.9742(5) 0.7678(8) 0.6261(4) 0.0224(12) Uani 1 1 d . . . . .
H1A H 0.9557 0.8878 0.6268 0.034 Uiso 1 1 calc GR . . . .
H1B H 0.9129 0.7053 0.5850 0.034 Uiso 1 1 calc GR . . . .
H1C H 1.0334 0.7567 0.6037 0.034 Uiso 1 1 calc GR . . . .
N2 N 0.5413(5) 0.6853(9) 0.3567(4) 0.0226(13) Uani 1 1 d . . . . .
H2A H 0.6164 0.6701 0.3938 0.034 Uiso 1 1 calc GR . . . .
H2B H 0.4988 0.6053 0.3776 0.034 Uiso 1 1 calc GR . . . .
H2C H 0.5199 0.8016 0.3641 0.034 Uiso 1 1 calc GR . . . .
F1 F 1.4238(5) 1.0130(8) 0.9925(3) 0.0526(15) Uani 1 1 d . . . . .
C17 C 0.5868(6) 0.7954(10) 0.2079(5) 0.0232(13) Uani 1 1 d . . . . .
H17A H 0.5733 0.7752 0.1369 0.028 Uiso 1 1 calc GR . . . .
H17B H 0.6687 0.7865 0.2460 0.028 Uiso 1 1 calc GR . . . .
H17C H 0.5593 0.9172 0.2170 0.028 Uiso 1 1 calc GR . . . .
F2 F 0.0416(4) 0.6064(10) 0.0222(3) 0.0598(18) Uani 1 1 d . . . . .
C5 C 1.1196(6) 0.7796(9) 0.8014(4) 0.0190(13) Uani 1 1 d . . . . .
C8 C 0.9062(6) 0.7114(15) 0.7682(5) 0.0361(17) Uani 1 1 d . . . . .
H8A H 0.8423 0.6361 0.7268 0.043 Uiso 1 1 calc GR . . . .
H8B H 0.8827 0.8399 0.7629 0.043 Uiso 1 1 calc GR . . . .
H8C H 0.9288 0.6718 0.8378 0.043 Uiso 1 1 calc GR . . . .
C3 C 1.3250(6) 0.7535(13) 0.8980(5) 0.0320(19) Uani 1 1 d . . . . .
H3 H 1.3932 0.6833 0.9205 0.038 Uiso 1 1 calc R . . . .
C7 C 1.0086(6) 0.6897(10) 0.7318(4) 0.0231(14) Uani 1 1 d . . . . .
H7 H 1.0235 0.5559 0.7282 0.028 Uiso 1 1 calc R . . . .
C4 C 1.2227(6) 0.6782(11) 0.8334(5) 0.0281(16) Uani 1 1 d . . . . .
H4 H 1.2225 0.5562 0.8106 0.034 Uiso 1 1 calc R . . . .
C14 C 0.3435(7) 0.4721(10) 0.1411(5) 0.0294(16) Uani 1 1 d . . . . .
H14 H 0.3898 0.3662 0.1489 0.035 Uiso 1 1 calc R . . . .
C10 C 0.1585(7) 0.6177(14) 0.0758(5) 0.038(2) Uani 1 1 d . . . . .
C13 C 0.3930(7) 0.6394(10) 0.1851(4) 0.0238(14) Uani 1 1 d . . . . .
C2 C 1.3236(6) 0.9355(12) 0.9284(5) 0.0313(16) Uani 1 1 d . . . . .
C12 C 0.3214(7) 0.7979(12) 0.1721(5) 0.0276(15) Uani 1 1 d . . . . .
H12 H 0.3534 0.9116 0.2003 0.033 Uiso 1 1 calc R . . . .
C1 C 1.2242(7) 1.0421(10) 0.8983(5) 0.0304(16) Uani 1 1 d . . . . .
H1 H 1.2258 1.1648 0.9203 0.036 Uiso 1 1 calc R . . . .
C11 C 0.2031(7) 0.7845(13) 0.1172(5) 0.0360(19) Uani 1 1 d . . . . .
H11 H 0.1550 0.8883 0.1089 0.043 Uiso 1 1 calc R . . . .
C6 C 1.1212(6) 0.9630(9) 0.8342(4) 0.0239(14) Uani 1 1 d . . . . .
H6 H 1.0530 1.0330 0.8131 0.029 Uiso 1 1 calc R . . . .
C16 C 0.5223(6) 0.6493(9) 0.2452(4) 0.0185(13) Uani 1 1 d . . . . .
H16 H 0.5563 0.5274 0.2403 0.022 Uiso 1 1 calc R . . . .
C15 C 0.2246(8) 0.4622(13) 0.0853(5) 0.040(2) Uani 1 1 d . . . . .
H15 H 0.1911 0.3507 0.0550 0.047 Uiso 1 1 calc R . . . .

loop_
_atom_site_aniso_label
_atom_site_aniso_U_11
_atom_site_aniso_U_22
_atom_site_aniso_U_33
_atom_site_aniso_U_23
_atom_site_aniso_U_13
_atom_site_aniso_U_12
Sn1 0.0149(2) 0.0107(2) 0.0189(2) -0.00033(13) 0.00887(15) 0.0001(2)
Cl5 0.0203(7) 0.0133(8) 0.0278(7) 0.0026(5) 0.0138(6) -0.0006(6)
Cl3 0.0213(8) 0.0146(7) 0.0230(7) -0.0002(6) 0.0133(6) 0.0018(6)
Cl1 0.0174(6) 0.0164(8) 0.0206(6) 0.0000(7) 0.0069(5) 0.0000(7)
Cl6 0.0201(7) 0.0164(7) 0.0209(7) -0.0022(6) 0.0114(6) 0.0035(6)
Cl4 0.0194(6) 0.0158(7) 0.0266(6) -0.0030(7) 0.0035(5) -0.0013(8)
Cl2 0.0224(8) 0.0172(9) 0.0248(8) 0.0030(6) 0.0126(6) -0.0012(6)
N1 0.022(3) 0.024(3) 0.022(2) -0.005(2) 0.009(2) 0.001(2)
N2 0.026(3) 0.026(4) 0.019(2) 0.001(2) 0.012(2) 0.002(2)
F1 0.035(3) 0.065(3) 0.038(2) 0.017(2) -0.013(2) -0.027(3)
C17 0.027(3) 0.022(3) 0.022(3) 0.001(2) 0.011(3) -0.003(3)
F2 0.025(2) 0.121(6) 0.029(2) 0.008(3) 0.004(2) -0.018(3)
C5 0.026(3) 0.018(3) 0.014(2) 0.001(2) 0.009(2) 0.001(2)
C8 0.025(3) 0.056(5) 0.027(3) -0.001(4) 0.009(3) -0.022(4)
C3 0.021(3) 0.051(6) 0.025(3) 0.009(3) 0.009(3) 0.007(3)
C7 0.025(3) 0.020(3) 0.022(3) 0.000(2) 0.005(2) 0.002(3)
C4 0.031(4) 0.032(4) 0.025(3) -0.004(3) 0.014(3) 0.003(3)
C14 0.036(4) 0.026(4) 0.029(3) 0.000(3) 0.013(3) -0.009(3)
C10 0.023(4) 0.071(6) 0.020(3) 0.005(4) 0.007(3) -0.011(4)
C13 0.031(4) 0.028(3) 0.015(2) 0.002(2) 0.012(3) -0.001(3)
C2 0.023(3) 0.040(4) 0.023(3) 0.009(3) -0.002(3) -0.009(3)
C12 0.029(4) 0.035(4) 0.019(3) 0.001(3) 0.008(3) 0.003(3)
C1 0.040(4) 0.021(4) 0.025(3) -0.001(3) 0.007(3) -0.009(3)
C11 0.028(4) 0.058(5) 0.022(3) 0.005(3) 0.008(3) 0.012(4)
C6 0.025(3) 0.021(3) 0.023(3) 0.001(2) 0.006(3) -0.001(3)
C16 0.024(3) 0.017(3) 0.019(3) -0.001(2) 0.012(3) 0.004(2)
C15 0.038(4) 0.047(5) 0.029(3) -0.002(3) 0.007(3) -0.021(4)

loop_
_atom_type_symbol
_atom_type_description
_atom_type_scat_dispersion_real
_atom_type_scat_dispersion_imag
_atom_type_scat_source
C C 0.0181 0.0091 'International Tables Vol C Tables 4.2.6.8 and 6.1.1.4'
H H 0.0000 0.0000 'International Tables Vol C Tables 4.2.6.8 and 6.1.1.4'
Cl Cl 0.3639 0.7018 'International Tables Vol C Tables 4.2.6.8 and 6.1.1.4'
F F 0.0727 0.0534 'International Tables Vol C Tables 4.2.6.8 and 6.1.1.4'
N N 0.0311 0.0180 'International Tables Vol C Tables 4.2.6.8 and 6.1.1.4'
Sn Sn 0.0259 5.4591 'International Tables Vol C Tables 4.2.6.8 and 6.1.1.4'

loop_
_geom_angle_atom_site_label_1
_geom_angle_atom_site_label_2
_geom_angle_atom_site_label_3
_geom_angle
_geom_angle_site_symmetry_1
_geom_angle_site_symmetry_3
_geom_angle_publ_flag
Cl3 Sn1 Cl5 89.79(6) . . ?
Cl3 Sn1 Cl4 87.47(6) . . ?
Cl1 Sn1 Cl5 90.49(6) . . ?
Cl1 Sn1 Cl3 90.59(6) . . ?
Cl1 Sn1 Cl4 177.94(5) . . ?
Cl6 Sn1 Cl5 87.51(6) . . ?
Cl6 Sn1 Cl3 177.04(7) . . ?
Cl6 Sn1 Cl1 90.65(6) . . ?
Cl6 Sn1 Cl4 91.26(6) . . ?
Cl4 Sn1 Cl5 88.82(6) . . ?
Cl2 Sn1 Cl5 179.14(7) . . ?
Cl2 Sn1 Cl3 89.92(6) . . ?
Cl2 Sn1 Cl1 90.33(6) . . ?
Cl2 Sn1 Cl6 92.76(5) . . ?
Cl2 Sn1 Cl4 90.36(7) . . ?
H1A N1 H1B 109.5 . . ?
H1A N1 H1C 109.5 . . ?
H1B N1 H1C 109.5 . . ?
C7 N1 H1A 109.5 . . ?
C7 N1 H1B 109.5 . . ?
C7 N1 H1C 109.5 . . ?
H2A N2 H2B 109.5 . . ?
H2A N2 H2C 109.5 . . ?
H2B N2 H2C 109.5 . . ?
C16 N2 H2A 109.5 . . ?
C16 N2 H2B 109.5 . . ?
C16 N2 H2C 109.5 . . ?
H17A C17 H17B 109.5 . . ?
H17A C17 H17C 109.5 . . ?
H17B C17 H17C 109.5 . . ?
C16 C17 H17A 109.5 . . ?
C16 C17 H17B 109.5 . . ?
C16 C17 H17C 109.5 . . ?
C4 C5 C7 119.8(6) . . ?
C4 C5 C6 118.8(7) . . ?
C6 C5 C7 121.4(6) . . ?
H8A C8 H8B 109.5 . . ?
H8A C8 H8C 109.5 . . ?
H8B C8 H8C 109.5 . . ?
C7 C8 H8A 109.5 . . ?
C7 C8 H8B 109.5 . . ?
C7 C8 H8C 109.5 . . ?
C4 C3 H3 121.0 . . ?
C4 C3 C2 118.0(7) . . ?
C2 C3 H3 121.0 . . ?
N1 C7 C5 110.9(5) . . ?
N1 C7 C8 108.3(6) . . ?
N1 C7 H7 107.9 . . ?
C5 C7 C8 113.7(5) . . ?
C5 C7 H7 107.9 . . ?
C8 C7 H7 107.9 . . ?
C5 C4 H4 119.2 . . ?
C3 C4 C5 121.6(7) . . ?
C3 C4 H4 119.2 . . ?
C13 C14 H14 120.0 . . ?
C13 C14 C15 120.1(8) . . ?
C15 C14 H14 120.0 . . ?
C11 C10 F2 118.4(9) . . ?
C15 C10 F2 118.7(8) . . ?
C15 C10 C11 122.9(7) . . ?
C14 C13 C12 119.0(7) . . ?
C14 C13 C16 119.8(7) . . ?
C12 C13 C16 121.2(6) . . ?
F1 C2 C3 119.1(7) . . ?
F1 C2 C1 118.4(8) . . ?
C1 C2 C3 122.6(7) . . ?
C13 C12 H12 120.0 . . ?
C11 C12 C13 119.9(8) . . ?
C11 C12 H12 120.0 . . ?
C2 C1 H1 120.7 . . ?
C2 C1 C6 118.7(7) . . ?
C6 C1 H1 120.7 . . ?
C10 C11 C12 119.0(8) . . ?
C10 C11 H11 120.5 . . ?
C12 C11 H11 120.5 . . ?
C5 C6 H6 119.8 . . ?
C1 C6 C5 120.3(7) . . ?
C1 C6 H6 119.8 . . ?
N2 C16 H16 107.9 . . ?
C17 C16 N2 109.2(5) . . ?
C17 C16 C13 114.3(5) . . ?
C17 C16 H16 107.9 . . ?
C13 C16 N2 109.5(5) . . ?
C13 C16 H16 107.9 . . ?
C14 C15 H15 120.5 . . ?
C10 C15 C14 119.0(8) . . ?
C10 C15 H15 120.5 . . ?

loop_
_geom_bond_atom_site_label_1
_geom_bond_atom_site_label_2
_geom_bond_distance
_geom_bond_site_symmetry_2
_geom_bond_publ_flag
Sn1 Cl5 2.4632(16) . ?
Sn1 Cl3 2.4313(16) . ?
Sn1 Cl1 2.4232(13) . ?
Sn1 Cl6 2.4080(16) . ?
Sn1 Cl4 2.4358(13) . ?
Sn1 Cl2 2.4054(16) . ?
N1 H1A 0.8900 . ?
N1 H1B 0.8900 . ?
N1 H1C 0.8900 . ?
N1 C7 1.500(8) . ?
N2 H2A 0.8900 . ?
N2 H2B 0.8900 . ?
N2 H2C 0.8900 . ?
N2 C16 1.521(7) . ?
F1 C2 1.360(8) . ?
C17 H17A 0.9600 . ?
C17 H17B 0.9600 . ?
C17 H17C 0.9600 . ?
C17 C16 1.510(9) . ?
F2 C10 1.366(9) . ?
C5 C7 1.513(9) . ?
C5 C4 1.388(10) . ?
C5 C6 1.389(9) . ?
C8 H8A 0.9600 . ?
C8 H8B 0.9600 . ?
C8 H8C 0.9600 . ?
C8 C7 1.518(10) . ?
C3 H3 0.9300 . ?
C3 C4 1.374(10) . ?
C3 C2 1.374(13) . ?
C7 H7 0.9800 . ?
C4 H4 0.9300 . ?
C14 H14 0.9300 . ?
C14 C13 1.387(10) . ?
C14 C15 1.393(11) . ?
C10 C11 1.357(13) . ?
C10 C15 1.356(13) . ?
C13 C12 1.407(11) . ?
C13 C16 1.514(9) . ?
C2 C1 1.372(11) . ?
C12 H12 0.9300 . ?
C12 C11 1.386(11) . ?
C1 H1 0.9300 . ?
C1 C6 1.388(10) . ?
C11 H11 0.9300 . ?
C6 H6 0.9300 . ?
C16 H16 0.9800 . ?
C15 H15 0.9300 . ?
